data_2023453
loop_
_publ_author_name
'Akiko, Asano'
'Sakata, Mizuki'
'Takuma, Kato'
'Doi, Mitsunobu'

_publ_section_title
;
 Fluorine-hydrogen inter-actions observed in a helix structure having an
 orn-free gramicidin S sequence incorporating
 4-<i>trans</i>-fluoro-proline.
;
_journal_coeditor_code OX2013
_journal_issue 'Pt 4'
_journal_name_full 'Acta crystallographica. Section E, Crystallographic communications'
_journal_page_first 345
_journal_page_last 349
_journal_paper_doi 10.1107/S2056989025002592
_journal_volume 81
_journal_year 2025
_chemical_absolute_configuration rm
_chemical_formula_iupac 'C68 H104 F2 N10 O13, C H4 O'
_chemical_formula_moiety 'C68 H104 F2 N10 O13, C H4 O'
_chemical_formula_sum 'C69 H108 F2 N10 O14'
_chemical_formula_weight 1339.65
_chemical_name_common
;
Boc-(<i>D</i>-Phe-tFPro-Val-Leu-Leu)~2~-OMe
;
_chemical_name_systematic
;
Boc-(<i>D</i>-Phe-tFPro-Val-Leu-Leu)~2~-OMe
;
_space_group_crystal_system monoclinic
_space_group_IT_number 4
_space_group_name_Hall 'P 2yb'
_space_group_name_H-M_alt 'P 1 21 1'
_atom_sites_solution_hydrogens geom
_audit_creation_method SHELXL-2017/1
_cell_angle_alpha 90.0000(10)
_cell_angle_beta 96.4840(10)
_cell_angle_gamma 90
_cell_formula_units_Z 2
_cell_length_a 10.12480(10)
_cell_length_b 28.72630(10)
_cell_length_c 12.63780(10)
_cell_measurement_reflns_used 50791
_cell_measurement_temperature 100(2)
_cell_measurement_theta_max 73.4540
_cell_measurement_theta_min 4.4000
_cell_volume 3652.17(5)
_computing_cell_refinement
;
CrysAlisPro 1.171.41.117a (Rigaku OD, 2015)
;
_computing_data_collection
;
CrysAlisPro 1.171.41.117a (Rigaku OD, 2015)
;
_computing_data_reduction
;
CrysAlisPro 1.171.41.117a (Rigaku OD, 2015)
;
_computing_molecular_graphics
;
Mercury (Macrae <i>et al.</i>,  2020 and <i>PyMol</i> (DeLano,
2002)
;
_computing_structure_refinement
;
<i>SHELXL2018/3</i> (Sheldrick, 2015b)
;
_computing_structure_solution
;
<i>SHELXT</i> (Sheldrick, 2015a)
;
_diffrn_ambient_temperature 100(2)
_diffrn_detector_area_resol_mean 5.8140
_diffrn_measured_fraction_theta_full 0.999
_diffrn_measured_fraction_theta_max 0.988
_diffrn_measurement_device_type 'XtaLAB AFC12 (RINC): Kappa single'
_diffrn_measurement_method multi-scan
_diffrn_radiation_type CuK\a
_diffrn_radiation_wavelength 1.54184
_diffrn_reflns_av_R_equivalents 0.0163
_diffrn_reflns_av_unetI/netI 0.0112
_diffrn_reflns_limit_h_max 12
_diffrn_reflns_limit_h_min -12
_diffrn_reflns_limit_k_max 34
_diffrn_reflns_limit_k_min -34
_diffrn_reflns_limit_l_max 15
_diffrn_reflns_limit_l_min -15
_diffrn_reflns_number 66224
_diffrn_reflns_theta_full 67.684
_diffrn_reflns_theta_max 73.648
_diffrn_reflns_theta_min 3.520
_diffrn_source 'Rotating-anode X-ray tube'
_exptl_absorpt_coefficient_mu 0.726
_exptl_absorpt_correction_T_max 1.00000
_exptl_absorpt_correction_T_min 0.90194
_exptl_absorpt_correction_type multi-scan
_exptl_absorpt_process_details
;
(CrysAlisPro; Rigaku OD, 2015)
;
_exptl_crystal_colour colorless
_exptl_crystal_density_diffrn 1.218
_exptl_crystal_description recutangular
_exptl_crystal_F_000 1444
_exptl_crystal_size_max 0.200
_exptl_crystal_size_mid 0.200
_exptl_crystal_size_min 0.150
_refine_diff_density_max 0.171
_refine_diff_density_min -0.212
_refine_ls_abs_structure_details
;
Flack <i>x</i> determined using 6582 quotients
[(<i>I</i>^+^)-(<i>I</i>^-^)]/[(<i>I</i>^+^)+(<i>I</i>^-^)]
(Parsons <i>et al.</i>,  2013)
;
_refine_ls_abs_structure_Flack -0.003(16)
_refine_ls_extinction_method none
_refine_ls_goodness_of_fit_ref 1.022
_refine_ls_hydrogen_treatment constr
_refine_ls_matrix_type full
_refine_ls_number_parameters 858
_refine_ls_number_reflns 14120
_refine_ls_number_restraints 1
_refine_ls_restrained_S_all 1.022
_refine_ls_R_factor_all 0.0255
_refine_ls_R_factor_gt 0.0254
_refine_ls_shift/su_max 0.001
_refine_ls_shift/su_mean 0.000
_refine_ls_structure_factor_coef Fsqd
_refine_ls_weighting_details 'w=1/[\s^2^(Fo^2^)+(0.0437P)^2^+0.5472P] where P=(Fo^2^+2Fc^2^)/3'
_refine_ls_weighting_scheme calc
_refine_ls_wR_factor_gt 0.0672
_refine_ls_wR_factor_ref 0.0673
_reflns_number_gt 14063
_reflns_number_total 14120
_reflns_threshold_expression 'I > 2\s(I)'
_cod_data_source_file ox2013.cif
_cod_data_source_block I
_cod_depositor_comments 'Adding full bibliography for 2023453.cif.'
_cod_original_sg_symbol_H-M 'P 21'
_cod_database_code 2023453
_shelx_space_group_comment
;
The symmetry employed for this shelxl refinement is uniquely defined
by the following loop, which should always be used as a source of
symmetry information in preference to the above space-group names.
They are only intended as comments.
;
_shelx_estimated_absorpt_t_min 0.868
_shelx_estimated_absorpt_t_max 0.899

loop_
_space_group_symop_operation_xyz
'x, y, z'
'-x, y+1/2, -z'

loop_
_atom_site_type_symbol
_atom_site_label
_atom_site_fract_x
_atom_site_fract_y
_atom_site_fract_z
_atom_site_U_iso_or_equiv
_atom_site_adp_type
_atom_site_calc_flag
_atom_site_occupancy
_atom_site_disorder_assembly
_atom_site_disorder_group
O O1M 0.10896(13) 0.57492(5) 0.04468(10) 0.0321(3) Uani d 1 . .
H H1M 0.192244 0.573355 0.055394 0.048 Uiso calc 1 . .
C C1M 0.0683(2) 0.57447(7) -0.06624(15) 0.0329(4) Uani d 1 . .
H H1M1 -0.028901 0.572951 -0.078656 0.049 Uiso calc 1 . .
H H1M2 0.106412 0.547249 -0.098354 0.049 Uiso calc 1 . .
H H1M3 0.099285 0.602902 -0.098497 0.049 Uiso calc 1 . .
C C1 0.89151(18) 0.71439(6) -0.06208(13) 0.0264(4) Uani d 1 . .
O O1 0.93266(14) 0.67532(5) 0.00979(9) 0.0306(3) Uani d 1 . .
C C2 0.9498(2) 0.70048(8) -0.16328(14) 0.0343(4) Uani d 1 . .
H H2A 0.928416 0.724329 -0.217970 0.051 Uiso calc 1 . .
H H2B 1.046552 0.697558 -0.148214 0.051 Uiso calc 1 . .
H H2C 0.912045 0.670577 -0.188838 0.051 Uiso calc 1 . .
C C3 0.9547(2) 0.75919(7) -0.01717(17) 0.0370(4) Uani d 1 . .
H H3A 0.927131 0.785076 -0.065147 0.056 Uiso calc 1 . .
H H3B 0.926067 0.765227 0.053074 0.056 Uiso calc 1 . .
H H3C 1.051705 0.756172 -0.010456 0.056 Uiso calc 1 . .
C C4 0.7419(2) 0.71763(8) -0.08178(17) 0.0381(5) Uani d 1 . .
H H4A 0.716866 0.743795 -0.129668 0.057 Uiso calc 1 . .
H H4B 0.706072 0.688671 -0.114481 0.057 Uiso calc 1 . .
H H4C 0.705519 0.722541 -0.013992 0.057 Uiso calc 1 . .
C C5 0.90994(18) 0.67612(7) 0.11290(13) 0.0260(3) Uani d 1 . .
O O5 0.83288(16) 0.70154(6) 0.15264(11) 0.0400(4) Uani d 1 . .
N N11 0.98566(13) 0.64363(5) 0.16738(10) 0.0201(3) Uani d 1 . .
H H11 1.032965 0.624054 0.133581 0.024 Uiso calc 1 . .
C C11 0.98855(15) 0.64121(5) 0.28205(12) 0.0174(3) Uani d 1 . .
H H11A 0.998605 0.673258 0.312779 0.021 Uiso calc 1 . .
C C12 0.85924(15) 0.61941(5) 0.31143(11) 0.0158(3) Uani d 1 . .
O O12 0.82044(11) 0.58219(4) 0.26970(9) 0.0194(2) Uani d 1 . .
C C13 1.10720(15) 0.61089(6) 0.32765(12) 0.0215(3) Uani d 1 . .
H H13A 1.086478 0.577716 0.312461 0.026 Uiso calc 1 . .
H H13B 1.186409 0.619193 0.292328 0.026 Uiso calc 1 . .
C C14 1.13766(15) 0.61769(6) 0.44643(13) 0.0196(3) Uani d 1 . .
C C15 1.22967(16) 0.65118(6) 0.48600(14) 0.0253(3) Uani d 1 . .
H H15 1.278170 0.667819 0.438136 0.030 Uiso calc 1 . .
C C16 1.25166(18) 0.66064(6) 0.59418(15) 0.0285(4) Uani d 1 . .
H H16 1.315062 0.683484 0.620127 0.034 Uiso calc 1 . .
C C17 1.18063(18) 0.63659(7) 0.66429(14) 0.0294(4) Uani d 1 . .
H H17 1.194008 0.643399 0.738286 0.035 Uiso calc 1 . .
C C18 1.09024(18) 0.60266(7) 0.62648(14) 0.0304(4) Uani d 1 . .
H H18 1.042379 0.585924 0.674608 0.036 Uiso calc 1 . .
C C19 1.06950(17) 0.59308(6) 0.51769(13) 0.0244(3) Uani d 1 . .
H H19 1.008209 0.569513 0.492122 0.029 Uiso calc 1 . .
N N21 0.79029(12) 0.64112(4) 0.38130(10) 0.0164(2) Uani d 1 . .
C C21 0.66912(15) 0.61953(5) 0.41439(12) 0.0171(3) Uani d 1 . .
H H21 0.693882 0.590491 0.455573 0.020 Uiso calc 1 . .
C C22 0.56390(15) 0.60807(5) 0.32236(12) 0.0164(3) Uani d 1 . .
O O22 0.48835(11) 0.57497(4) 0.32883(8) 0.0190(2) Uani d 1 . .
C C23 0.61858(16) 0.65603(6) 0.48916(13) 0.0222(3) Uani d 1 . .
H H23A 0.553446 0.677207 0.449635 0.027 Uiso calc 1 . .
H H23B 0.576450 0.640922 0.547253 0.027 Uiso calc 1 . .
C C24 0.74280(17) 0.68210(7) 0.53261(14) 0.0264(4) Uani d 1 . .
H H24 0.721672 0.713795 0.558788 0.032 Uiso calc 1 . .
F F24 0.81264(11) 0.65515(5) 0.61320(8) 0.0355(3) Uani d 1 . .
C C25 0.82585(16) 0.68455(6) 0.44015(13) 0.0221(3) Uani d 1 . .
H H25A 0.802451 0.712231 0.395259 0.026 Uiso calc 1 . .
H H25B 0.921944 0.685471 0.465593 0.026 Uiso calc 1 . .
N N31 0.55629(12) 0.63611(5) 0.23661(10) 0.0174(2) Uani d 1 . .
H H31 0.609437 0.660341 0.236410 0.021 Uiso calc 1 . .
C C31 0.46039(15) 0.62662(5) 0.14377(12) 0.0177(3) Uani d 1 . .
H H31A 0.368873 0.632062 0.163798 0.021 Uiso calc 1 . .
C C32 0.47066(15) 0.57592(5) 0.10836(11) 0.0176(3) Uani d 1 . .
O O32 0.37026(11) 0.55339(4) 0.07621(9) 0.0230(2) Uani d 1 . .
C C33 0.48421(16) 0.66028(6) 0.05265(12) 0.0206(3) Uani d 1 . .
H H33 0.578947 0.657215 0.038293 0.025 Uiso calc 1 . .
C C34 0.3951(2) 0.64805(7) -0.04927(14) 0.0365(4) Uani d 1 . .
H H34A 0.410762 0.615659 -0.068749 0.055 Uiso calc 1 . .
H H34B 0.301735 0.651964 -0.037470 0.055 Uiso calc 1 . .
H H34C 0.415658 0.668682 -0.106959 0.055 Uiso calc 1 . .
C C35 0.46008(19) 0.71061(6) 0.08311(14) 0.0279(4) Uani d 1 . .
H H35A 0.517319 0.718395 0.148495 0.042 Uiso calc 1 . .
H H35B 0.480667 0.731270 0.025481 0.042 Uiso calc 1 . .
H H35C 0.366744 0.714553 0.094971 0.042 Uiso calc 1 . .
N N41 0.59407(13) 0.55876(5) 0.10842(10) 0.0179(3) Uani d 1 . .
H H41 0.662919 0.577019 0.125652 0.022 Uiso calc 1 . .
C C41 0.61575(15) 0.51035(5) 0.08037(12) 0.0182(3) Uani d 1 . .
H H41A 0.537394 0.499986 0.030664 0.022 Uiso calc 1 . .
C C42 0.62647(15) 0.47832(6) 0.17797(12) 0.0176(3) Uani d 1 . .
O O42 0.56513(11) 0.44117(4) 0.17630(9) 0.0219(2) Uani d 1 . .
C C43 0.73975(16) 0.50583(6) 0.02176(12) 0.0205(3) Uani d 1 . .
H H43A 0.816942 0.518789 0.067387 0.025 Uiso calc 1 . .
H H43B 0.726877 0.524739 -0.044091 0.025 Uiso calc 1 . .
C C44 0.77150(16) 0.45562(6) -0.00784(13) 0.0223(3) Uani d 1 . .
H H44 0.791106 0.437464 0.059617 0.027 Uiso calc 1 . .
C C45 0.89539(17) 0.45470(7) -0.06642(15) 0.0292(4) Uani d 1 . .
H H45A 0.969281 0.469672 -0.022382 0.044 Uiso calc 1 . .
H H45B 0.918882 0.422358 -0.080416 0.044 Uiso calc 1 . .
H H45C 0.877517 0.471472 -0.134041 0.044 Uiso calc 1 . .
C C46 0.65390(17) 0.43247(6) -0.07443(14) 0.0264(3) Uani d 1 . .
H H46A 0.575668 0.433464 -0.035353 0.040 Uiso calc 1 . .
H H46B 0.634678 0.449124 -0.142094 0.040 Uiso calc 1 . .
H H46C 0.676044 0.400010 -0.088470 0.040 Uiso calc 1 . .
N N51 0.70908(13) 0.49181(5) 0.26313(10) 0.0181(3) Uani d 1 . .
H H51 0.744760 0.519773 0.265567 0.022 Uiso calc 1 . .
C C51 0.73863(15) 0.45960(6) 0.35103(13) 0.0191(3) Uani d 1 . .
H H51A 0.771692 0.430025 0.321616 0.023 Uiso calc 1 . .
C C52 0.61595(15) 0.44790(5) 0.40613(12) 0.0168(3) Uani d 1 . .
O O52 0.60186(11) 0.40807(4) 0.44008(9) 0.0212(2) Uani d 1 . .
C C53 0.84952(16) 0.47914(6) 0.43106(13) 0.0216(3) Uani d 1 . .
H H53A 0.927063 0.486590 0.392914 0.026 Uiso calc 1 . .
H H53B 0.818319 0.508587 0.460493 0.026 Uiso calc 1 . .
C C54 0.89461(16) 0.44627(6) 0.52354(14) 0.0233(3) Uani d 1 . .
H H54 0.815025 0.438918 0.560710 0.028 Uiso calc 1 . .
C C55 0.9494(2) 0.40043(7) 0.48672(17) 0.0350(4) Uani d 1 . .
H H55A 0.882822 0.385489 0.435450 0.053 Uiso calc 1 . .
H H55B 1.030180 0.406402 0.452806 0.053 Uiso calc 1 . .
H H55C 0.970653 0.379888 0.548206 0.053 Uiso calc 1 . .
C C56 0.9957(2) 0.47046(7) 0.60338(16) 0.0329(4) Uani d 1 . .
H H56A 0.958309 0.499825 0.625939 0.049 Uiso calc 1 . .
H H56B 1.017130 0.450307 0.665521 0.049 Uiso calc 1 . .
H H56C 1.076658 0.476821 0.570121 0.049 Uiso calc 1 . .
N N61 0.53000(12) 0.48232(4) 0.41914(10) 0.0164(2) Uani d 1 . .
H H61 0.544954 0.510366 0.395133 0.020 Uiso calc 1 . .
C C61 0.41174(15) 0.47387(6) 0.47269(12) 0.0185(3) Uani d 1 . .
H H61A 0.353359 0.501929 0.461578 0.022 Uiso calc 1 . .
C C62 0.33382(15) 0.43200(5) 0.42126(12) 0.0172(3) Uani d 1 . .
O O62 0.30644(11) 0.39776(4) 0.47288(9) 0.0212(2) Uani d 1 . .
C C63 0.44372(17) 0.46661(6) 0.59353(12) 0.0228(3) Uani d 1 . .
H H63A 0.360126 0.460702 0.625056 0.027 Uiso calc 1 . .
H H63B 0.501168 0.438846 0.606630 0.027 Uiso calc 1 . .
C C64 0.51300(17) 0.50829(6) 0.64742(12) 0.0218(3) Uani d 1 . .
C C65 0.64968(18) 0.50827(7) 0.67462(14) 0.0293(4) Uani d 1 . .
H H65 0.699783 0.481519 0.660147 0.035 Uiso calc 1 . .
C C66 0.7144(2) 0.54671(8) 0.72264(16) 0.0372(4) Uani d 1 . .
H H66 0.808136 0.546134 0.740144 0.045 Uiso calc 1 . .
C C67 0.6433(2) 0.58569(7) 0.74503(15) 0.0386(5) Uani d 1 . .
H H67 0.687218 0.611861 0.778859 0.046 Uiso calc 1 . .
C C68 0.5085(3) 0.58616(8) 0.71782(17) 0.0435(5) Uani d 1 . .
H H68 0.458904 0.612983 0.732648 0.052 Uiso calc 1 . .
C C69 0.4433(2) 0.54798(7) 0.66884(16) 0.0355(4) Uani d 1 . .
H H69 0.349832 0.549127 0.649862 0.043 Uiso calc 1 . .
N N71 0.29783(13) 0.43468(5) 0.31474(10) 0.0175(3) Uani d 1 . .
C C71 0.22225(15) 0.39610(6) 0.26077(13) 0.0190(3) Uani d 1 . .
H H71 0.141460 0.390278 0.297619 0.023 Uiso calc 1 . .
C C72 0.29742(15) 0.35035(5) 0.25423(12) 0.0180(3) Uani d 1 . .
O O72 0.23391(12) 0.31421(4) 0.24196(10) 0.0275(3) Uani d 1 . .
C C73 0.17819(19) 0.41632(6) 0.14947(14) 0.0284(4) Uani d 1 . .
H H73A 0.244808 0.409769 0.099802 0.034 Uiso calc 1 . .
H H73B 0.091316 0.403346 0.119601 0.034 Uiso calc 1 . .
C C74 0.16796(17) 0.46789(6) 0.16981(14) 0.0260(3) Uani d 1 . .
H H74 0.170880 0.486496 0.103235 0.031 Uiso calc 1 . .
F F74 0.05056(10) 0.47617(4) 0.21698(11) 0.0390(3) Uani d 1 . .
C C75 0.28595(16) 0.47786(6) 0.25075(13) 0.0208(3) Uani d 1 . .
H H75A 0.367147 0.483514 0.215744 0.025 Uiso calc 1 . .
H H75B 0.269227 0.505128 0.295241 0.025 Uiso calc 1 . .
N N81 0.43076(13) 0.35202(5) 0.25851(10) 0.0178(3) Uani d 1 . .
H H81 0.471985 0.379034 0.262275 0.021 Uiso calc 1 . .
C C81 0.50681(15) 0.30893(5) 0.25692(12) 0.0180(3) Uani d 1 . .
H H81A 0.460344 0.288411 0.200579 0.022 Uiso calc 1 . .
C C82 0.51262(15) 0.28270(6) 0.36357(13) 0.0181(3) Uani d 1 . .
O O82 0.49500(12) 0.24057(4) 0.36649(10) 0.0243(2) Uani d 1 . .
C C83 0.64772(15) 0.31843(6) 0.22692(12) 0.0197(3) Uani d 1 . .
H H83 0.688957 0.343534 0.274559 0.024 Uiso calc 1 . .
C C84 0.64158(19) 0.33527(6) 0.11155(14) 0.0267(3) Uani d 1 . .
H H84A 0.585370 0.363075 0.102177 0.040 Uiso calc 1 . .
H H84B 0.731400 0.342859 0.095112 0.040 Uiso calc 1 . .
H H84C 0.604027 0.310675 0.063512 0.040 Uiso calc 1 . .
C C85 0.73525(17) 0.27504(6) 0.24229(15) 0.0261(3) Uani d 1 . .
H H85A 0.738818 0.264424 0.316252 0.039 Uiso calc 1 . .
H H85B 0.697837 0.250359 0.194438 0.039 Uiso calc 1 . .
H H85C 0.825211 0.282543 0.226039 0.039 Uiso calc 1 . .
N N91 0.54605(13) 0.30876(5) 0.45172(10) 0.0188(3) Uani d 1 . .
H H91 0.550529 0.339233 0.445942 0.023 Uiso calc 1 . .
C C91 0.57471(15) 0.28714(5) 0.55599(12) 0.0181(3) Uani d 1 . .
H H91A 0.612792 0.255589 0.545360 0.022 Uiso calc 1 . .
C C92 0.45133(15) 0.28084(6) 0.61433(12) 0.0172(3) Uani d 1 . .
O O92 0.43563(11) 0.24499(4) 0.66468(9) 0.0230(2) Uani d 1 . .
C C93 0.68087(15) 0.31586(6) 0.62367(13) 0.0204(3) Uani d 1 . .
H H93A 0.761563 0.317136 0.586220 0.025 Uiso calc 1 . .
H H93B 0.647665 0.348113 0.628694 0.025 Uiso calc 1 . .
C C94 0.72014(15) 0.29749(6) 0.73664(13) 0.0216(3) Uani d 1 . .
H H94 0.639612 0.297883 0.775743 0.026 Uiso calc 1 . .
C C95 0.77299(17) 0.24771(6) 0.73656(14) 0.0251(3) Uani d 1 . .
H H95A 0.796876 0.237325 0.810094 0.038 Uiso calc 1 . .
H H95B 0.704251 0.227163 0.701387 0.038 Uiso calc 1 . .
H H95C 0.851773 0.246688 0.698130 0.038 Uiso calc 1 . .
C C96 0.82464(17) 0.33006(7) 0.79417(15) 0.0297(4) Uani d 1 . .
H H96A 0.789340 0.361839 0.793580 0.044 Uiso calc 1 . .
H H96B 0.846288 0.319665 0.867946 0.044 Uiso calc 1 . .
H H96C 0.905110 0.329512 0.757760 0.044 Uiso calc 1 . .
N N101 0.36769(13) 0.31742(5) 0.61189(11) 0.0202(3) Uani d 1 . .
H H101 0.386984 0.343138 0.579064 0.024 Uiso calc 1 . .
C C101 0.24628(15) 0.31498(6) 0.66261(13) 0.0203(3) Uani d 1 . .
H H10A 0.260244 0.291319 0.720831 0.024 Uiso calc 1 . .
C C102 0.12640(16) 0.29962(6) 0.58694(13) 0.0211(3) Uani d 1 . .
O O102 0.02025(12) 0.29105(5) 0.61682(10) 0.0308(3) Uani d 1 . .
C C103 0.21605(15) 0.36172(6) 0.71397(13) 0.0207(3) Uani d 1 . .
H H10B 0.211779 0.386196 0.658532 0.025 Uiso calc 1 . .
H H10C 0.127114 0.359707 0.739143 0.025 Uiso calc 1 . .
C C104 0.31611(17) 0.37686(7) 0.80731(14) 0.0269(4) Uani d 1 . .
H H104 0.404955 0.380506 0.780837 0.032 Uiso calc 1 . .
C C105 0.27440(19) 0.42400(7) 0.84827(15) 0.0315(4) Uani d 1 . .
H H10D 0.266375 0.446561 0.789730 0.047 Uiso calc 1 . .
H H10E 0.188550 0.420891 0.876460 0.047 Uiso calc 1 . .
H H10F 0.341489 0.434806 0.904906 0.047 Uiso calc 1 . .
C C106 0.3291(3) 0.34142(9) 0.89682(19) 0.0533(7) Uani d 1 . .
H H10G 0.355880 0.311345 0.869520 0.080 Uiso calc 1 . .
H H10H 0.396347 0.351971 0.953618 0.080 Uiso calc 1 . .
H H10I 0.243408 0.338056 0.925173 0.080 Uiso calc 1 . .
O O107 0.15034(11) 0.29707(4) 0.48560(9) 0.0240(2) Uani d 1 . .
C C107 0.03710(17) 0.28447(6) 0.41077(14) 0.0259(3) Uani d 1 . .
H H10J 0.063848 0.283455 0.338660 0.039 Uiso calc 1 . .
H H10K 0.004253 0.253792 0.429387 0.039 Uiso calc 1 . .
H H10L -0.033467 0.307639 0.413598 0.039 Uiso calc 1 . .

loop_
_atom_site_aniso_label
_atom_site_aniso_U_11
_atom_site_aniso_U_22
_atom_site_aniso_U_33
_atom_site_aniso_U_12
_atom_site_aniso_U_13
_atom_site_aniso_U_23
O1M 0.0289(6) 0.0416(8) 0.0257(6) 0.0140(6) 0.0026(5) 0.0022(5)
C1M 0.0348(9) 0.0346(10) 0.0283(9) -0.0014(8) -0.0009(7) -0.0003(7)
C1 0.0318(9) 0.0269(9) 0.0198(8) 0.0034(7) -0.0001(7) 0.0099(7)
O1 0.0439(7) 0.0322(7) 0.0160(5) 0.0147(6) 0.0048(5) 0.0078(5)
C2 0.0455(11) 0.0389(11) 0.0185(8) -0.0016(9) 0.0033(7) 0.0076(7)
C3 0.0431(11) 0.0338(10) 0.0330(10) 0.0004(9) -0.0004(8) 0.0003(8)
C4 0.0318(10) 0.0433(12) 0.0383(10) 0.0011(8) 0.0008(8) 0.0216(9)
C5 0.0304(9) 0.0295(9) 0.0184(7) 0.0050(7) 0.0039(6) 0.0051(6)
O5 0.0499(8) 0.0475(9) 0.0236(6) 0.0287(7) 0.0094(6) 0.0083(6)
N11 0.0223(6) 0.0237(7) 0.0148(6) 0.0027(5) 0.0037(5) 0.0030(5)
C11 0.0182(7) 0.0187(7) 0.0151(7) -0.0001(6) 0.0015(5) 0.0013(5)
C12 0.0171(7) 0.0154(7) 0.0141(6) 0.0009(5) -0.0013(5) 0.0019(5)
O12 0.0202(5) 0.0164(5) 0.0215(5) -0.0009(4) 0.0019(4) -0.0031(4)
C13 0.0176(7) 0.0280(8) 0.0186(8) 0.0031(6) 0.0007(6) 0.0022(6)
C14 0.0164(7) 0.0223(8) 0.0198(8) 0.0022(6) 0.0002(6) 0.0030(6)
C15 0.0218(8) 0.0259(9) 0.0273(8) -0.0042(6) -0.0016(6) 0.0061(7)
C16 0.0282(8) 0.0238(9) 0.0314(9) -0.0019(7) -0.0062(7) -0.0016(7)
C17 0.0295(9) 0.0374(10) 0.0204(8) 0.0031(7) -0.0015(7) -0.0048(7)
C18 0.0264(9) 0.0441(11) 0.0209(8) -0.0038(7) 0.0033(7) 0.0057(7)
C19 0.0220(8) 0.0282(9) 0.0221(8) -0.0058(6) -0.0014(6) 0.0045(6)
N21 0.0166(6) 0.0155(6) 0.0170(6) -0.0010(5) 0.0017(5) -0.0015(5)
C21 0.0182(7) 0.0172(7) 0.0161(7) 0.0001(5) 0.0031(5) 0.0018(5)
C22 0.0177(7) 0.0156(7) 0.0164(7) 0.0028(5) 0.0039(5) -0.0015(5)
O22 0.0205(5) 0.0174(5) 0.0193(5) -0.0019(4) 0.0033(4) 0.0003(4)
C23 0.0217(7) 0.0257(8) 0.0198(7) -0.0007(6) 0.0046(6) -0.0051(6)
C24 0.0252(8) 0.0292(9) 0.0248(8) 0.0001(7) 0.0032(6) -0.0092(7)
F24 0.0296(5) 0.0580(8) 0.0178(5) -0.0026(5) -0.0020(4) -0.0041(5)
C25 0.0234(8) 0.0186(8) 0.0242(8) -0.0027(6) 0.0030(6) -0.0067(6)
N31 0.0187(6) 0.0154(6) 0.0176(6) -0.0014(5) -0.0002(5) 0.0014(5)
C31 0.0188(7) 0.0175(7) 0.0164(7) 0.0013(6) -0.0002(5) 0.0008(6)
C32 0.0205(7) 0.0186(7) 0.0137(6) -0.0003(6) 0.0013(5) 0.0031(5)
O32 0.0204(5) 0.0211(6) 0.0262(6) -0.0015(4) -0.0025(4) -0.0001(4)
C33 0.0250(8) 0.0196(8) 0.0170(7) 0.0033(6) 0.0019(6) 0.0021(6)
C34 0.0560(12) 0.0294(10) 0.0212(8) -0.0050(9) -0.0084(8) 0.0054(7)
C35 0.0390(10) 0.0208(9) 0.0238(8) 0.0055(7) 0.0030(7) 0.0035(6)
N41 0.0188(6) 0.0167(6) 0.0182(6) -0.0014(5) 0.0014(5) -0.0012(5)
C41 0.0201(7) 0.0178(7) 0.0166(7) -0.0003(6) 0.0021(5) -0.0030(6)
C42 0.0177(7) 0.0174(7) 0.0186(7) 0.0005(6) 0.0059(5) -0.0023(6)
O42 0.0244(6) 0.0187(6) 0.0232(6) -0.0043(4) 0.0052(4) -0.0040(4)
C43 0.0211(7) 0.0236(8) 0.0172(7) -0.0017(6) 0.0041(6) -0.0017(6)
C44 0.0224(8) 0.0250(8) 0.0200(7) 0.0007(6) 0.0048(6) -0.0037(6)
C45 0.0217(8) 0.0383(10) 0.0282(9) 0.0016(7) 0.0054(7) -0.0086(7)
C46 0.0256(8) 0.0285(9) 0.0255(8) -0.0018(7) 0.0051(7) -0.0092(7)
N51 0.0210(6) 0.0156(6) 0.0179(6) -0.0033(5) 0.0027(5) 0.0009(5)
C51 0.0189(7) 0.0167(7) 0.0218(7) -0.0007(6) 0.0032(6) 0.0019(6)
C52 0.0173(7) 0.0166(7) 0.0157(7) -0.0020(5) -0.0013(5) 0.0002(5)
O52 0.0203(5) 0.0158(5) 0.0273(6) -0.0015(4) 0.0022(4) 0.0046(4)
C53 0.0192(7) 0.0218(8) 0.0237(8) -0.0019(6) 0.0015(6) 0.0001(6)
C54 0.0201(7) 0.0225(8) 0.0264(8) 0.0028(6) -0.0008(6) 0.0000(6)
C55 0.0317(9) 0.0307(10) 0.0407(11) 0.0105(8) -0.0046(8) -0.0054(8)
C56 0.0321(9) 0.0316(10) 0.0325(9) 0.0023(7) -0.0079(7) -0.0015(8)
N61 0.0193(6) 0.0143(6) 0.0158(6) -0.0007(5) 0.0026(5) 0.0020(5)
C61 0.0207(7) 0.0190(7) 0.0162(7) 0.0003(6) 0.0036(6) 0.0003(6)
C62 0.0157(7) 0.0186(7) 0.0176(7) 0.0013(5) 0.0036(5) 0.0014(6)
O62 0.0204(5) 0.0220(6) 0.0215(5) -0.0022(4) 0.0033(4) 0.0046(4)
C63 0.0292(8) 0.0241(9) 0.0153(7) -0.0023(6) 0.0039(6) -0.0005(6)
C64 0.0291(8) 0.0236(8) 0.0131(7) 0.0004(6) 0.0035(6) 0.0004(6)
C65 0.0289(9) 0.0350(10) 0.0247(8) 0.0028(7) 0.0059(7) -0.0062(7)
C66 0.0335(10) 0.0498(13) 0.0285(9) -0.0112(9) 0.0042(8) -0.0074(8)
C67 0.0602(13) 0.0315(10) 0.0223(8) -0.0120(9) -0.0034(8) -0.0034(7)
C68 0.0647(14) 0.0297(11) 0.0330(10) 0.0140(10) -0.0083(9) -0.0101(8)
C69 0.0367(10) 0.0371(11) 0.0303(9) 0.0119(8) -0.0060(8) -0.0094(8)
N71 0.0188(6) 0.0156(6) 0.0180(6) -0.0006(5) 0.0015(5) 0.0009(5)
C71 0.0168(7) 0.0193(7) 0.0206(7) -0.0014(6) 0.0003(6) -0.0003(6)
C72 0.0199(7) 0.0195(8) 0.0145(7) -0.0017(6) 0.0013(5) -0.0006(6)
O72 0.0232(6) 0.0222(6) 0.0376(7) -0.0055(5) 0.0058(5) -0.0064(5)
C73 0.0314(9) 0.0267(9) 0.0244(8) 0.0003(7) -0.0089(7) 0.0023(7)
C74 0.0231(8) 0.0270(9) 0.0268(8) 0.0027(6) -0.0020(7) 0.0041(7)
F74 0.0208(5) 0.0378(6) 0.0583(7) 0.0086(4) 0.0034(5) 0.0083(5)
C75 0.0227(8) 0.0192(8) 0.0200(7) 0.0016(6) 0.0000(6) 0.0045(6)
N81 0.0174(6) 0.0147(6) 0.0209(6) -0.0009(5) 0.0006(5) -0.0002(5)
C81 0.0182(7) 0.0157(7) 0.0199(7) -0.0009(5) 0.0021(6) -0.0014(6)
C82 0.0146(6) 0.0167(7) 0.0235(7) 0.0000(5) 0.0042(5) 0.0008(6)
O82 0.0278(6) 0.0162(6) 0.0286(6) -0.0028(4) 0.0027(5) 0.0017(5)
C83 0.0199(7) 0.0190(8) 0.0208(7) -0.0017(6) 0.0048(6) -0.0023(6)
C84 0.0335(9) 0.0247(8) 0.0235(8) -0.0001(7) 0.0095(7) -0.0007(6)
C85 0.0226(8) 0.0255(9) 0.0310(9) 0.0032(6) 0.0067(7) 0.0009(7)
N91 0.0227(6) 0.0141(6) 0.0203(6) 0.0002(5) 0.0053(5) 0.0019(5)
C91 0.0169(7) 0.0170(7) 0.0209(7) 0.0016(6) 0.0036(6) 0.0011(6)
C92 0.0162(7) 0.0179(7) 0.0171(7) -0.0016(5) -0.0004(5) 0.0008(6)
O92 0.0230(5) 0.0206(6) 0.0259(6) 0.0004(4) 0.0048(4) 0.0061(5)
C93 0.0172(7) 0.0193(8) 0.0252(8) -0.0003(6) 0.0038(6) -0.0003(6)
C94 0.0164(7) 0.0266(8) 0.0221(8) 0.0017(6) 0.0037(6) -0.0029(6)
C95 0.0224(7) 0.0282(9) 0.0244(8) 0.0033(6) 0.0022(6) 0.0031(7)
C96 0.0230(8) 0.0361(10) 0.0298(9) 0.0001(7) 0.0022(7) -0.0109(7)
N101 0.0171(6) 0.0207(7) 0.0235(7) 0.0020(5) 0.0057(5) 0.0052(5)
C101 0.0163(7) 0.0230(8) 0.0220(7) 0.0016(6) 0.0039(6) 0.0035(6)
C102 0.0199(7) 0.0194(8) 0.0244(8) 0.0010(6) 0.0045(6) 0.0006(6)
O102 0.0199(6) 0.0418(8) 0.0316(6) -0.0046(5) 0.0072(5) -0.0049(6)
C103 0.0166(7) 0.0248(8) 0.0209(7) 0.0020(6) 0.0024(6) 0.0010(6)
C104 0.0189(7) 0.0336(9) 0.0275(9) -0.0006(7) -0.0006(6) -0.0033(7)
C105 0.0292(9) 0.0383(11) 0.0273(9) -0.0036(8) 0.0051(7) -0.0060(7)
C106 0.0786(18) 0.0422(13) 0.0323(11) 0.0032(12) -0.0229(11) 0.0042(9)
O107 0.0223(5) 0.0272(6) 0.0228(6) -0.0026(5) 0.0036(4) -0.0019(5)
C107 0.0255(8) 0.0266(9) 0.0248(8) -0.0020(7) -0.0008(6) -0.0020(7)

loop_
_atom_type_symbol
_atom_type_description
_atom_type_scat_dispersion_real
_atom_type_scat_dispersion_imag
_atom_type_scat_source
C C 0.0181 0.0091 'International Tables Vol C Tables 4.2.6.8 and 6.1.1.4'
H H 0.0000 0.0000 'International Tables Vol C Tables 4.2.6.8 and 6.1.1.4'
N N 0.0311 0.0180 'International Tables Vol C Tables 4.2.6.8 and 6.1.1.4'
O O 0.0492 0.0322 'International Tables Vol C Tables 4.2.6.8 and 6.1.1.4'
F F 0.0727 0.0534 'International Tables Vol C Tables 4.2.6.8 and 6.1.1.4'

loop_
_geom_angle_atom_site_label_1
_geom_angle_atom_site_label_2
_geom_angle_atom_site_label_3
_geom_angle_site_symmetry_1
_geom_angle_site_symmetry_3
_geom_angle
_geom_angle_publ_flag
C1M O1M H1M . . 109.5 ?
O1M C1M H1M1 . . 109.5 ?
O1M C1M H1M2 . . 109.5 ?
H1M1 C1M H1M2 . . 109.5 ?
O1M C1M H1M3 . . 109.5 ?
H1M1 C1M H1M3 . . 109.5 ?
H1M2 C1M H1M3 . . 109.5 ?
O1 C1 C4 . . 110.92(15) ?
O1 C1 C2 . . 102.03(14) ?
C4 C1 C2 . . 110.79(16) ?
O1 C1 C3 . . 109.70(14) ?
C4 C1 C3 . . 112.45(17) ?
C2 C1 C3 . . 110.47(16) ?
C5 O1 C1 . . 121.01(14) ?
C1 C2 H2A . . 109.5 ?
C1 C2 H2B . . 109.5 ?
H2A C2 H2B . . 109.5 ?
C1 C2 H2C . . 109.5 ?
H2A C2 H2C . . 109.5 ?
H2B C2 H2C . . 109.5 ?
C1 C3 H3A . . 109.5 ?
C1 C3 H3B . . 109.5 ?
H3A C3 H3B . . 109.5 ?
C1 C3 H3C . . 109.5 ?
H3A C3 H3C . . 109.5 ?
H3B C3 H3C . . 109.5 ?
C1 C4 H4A . . 109.5 ?
C1 C4 H4B . . 109.5 ?
H4A C4 H4B . . 109.5 ?
C1 C4 H4C . . 109.5 ?
H4A C4 H4C . . 109.5 ?
H4B C4 H4C . . 109.5 ?
O5 C5 N11 . . 124.00(15) ?
O5 C5 O1 . . 126.56(16) ?
N11 C5 O1 . . 109.44(15) ?
C5 N11 C11 . . 119.41(13) ?
C5 N11 H11 . . 120.3 ?
C11 N11 H11 . . 120.3 ?
N11 C11 C12 . . 109.91(12) ?
N11 C11 C13 . . 109.16(12) ?
C12 C11 C13 . . 109.22(12) ?
N11 C11 H11A . . 109.5 ?
C12 C11 H11A . . 109.5 ?
C13 C11 H11A . . 109.5 ?
O12 C12 N21 . . 121.30(14) ?
O12 C12 C11 . . 119.23(13) ?
N21 C12 C11 . . 119.46(13) ?
C14 C13 C11 . . 111.19(13) ?
C14 C13 H13A . . 109.4 ?
C11 C13 H13A . . 109.4 ?
C14 C13 H13B . . 109.4 ?
C11 C13 H13B . . 109.4 ?
H13A C13 H13B . . 108.0 ?
C19 C14 C15 . . 118.71(15) ?
C19 C14 C13 . . 121.21(15) ?
C15 C14 C13 . . 119.96(15) ?
C14 C15 C16 . . 121.05(16) ?
C14 C15 H15 . . 119.5 ?
C16 C15 H15 . . 119.5 ?
C17 C16 C15 . . 119.67(17) ?
C17 C16 H16 . . 120.2 ?
C15 C16 H16 . . 120.2 ?
C16 C17 C18 . . 120.03(16) ?
C16 C17 H17 . . 120.0 ?
C18 C17 H17 . . 120.0 ?
C17 C18 C19 . . 119.95(16) ?
C17 C18 H18 . . 120.0 ?
C19 C18 H18 . . 120.0 ?
C14 C19 C18 . . 120.56(16) ?
C14 C19 H19 . . 119.7 ?
C18 C19 H19 . . 119.7 ?
C12 N21 C25 . . 127.59(13) ?
C12 N21 C21 . . 120.16(13) ?
C25 N21 C21 . . 112.05(12) ?
N21 C21 C22 . . 114.00(12) ?
N21 C21 C23 . . 103.43(12) ?
C22 C21 C23 . . 111.37(12) ?
N21 C21 H21 . . 109.3 ?
C22 C21 H21 . . 109.3 ?
C23 C21 H21 . . 109.3 ?
O22 C22 N31 . . 122.50(14) ?
O22 C22 C21 . . 120.24(13) ?
N31 C22 C21 . . 117.24(13) ?
C24 C23 C21 . . 103.89(13) ?
C24 C23 H23A . . 111.0 ?
C21 C23 H23A . . 111.0 ?
C24 C23 H23B . . 111.0 ?
C21 C23 H23B . . 111.0 ?
H23A C23 H23B . . 109.0 ?
F24 C24 C23 . . 108.67(15) ?
F24 C24 C25 . . 107.85(13) ?
C23 C24 C25 . . 104.71(13) ?
F24 C24 H24 . . 111.8 ?
C23 C24 H24 . . 111.8 ?
C25 C24 H24 . . 111.8 ?
N21 C25 C24 . . 102.96(13) ?
N21 C25 H25A . . 111.2 ?
C24 C25 H25A . . 111.2 ?
N21 C25 H25B . . 111.2 ?
C24 C25 H25B . . 111.2 ?
H25A C25 H25B . . 109.1 ?
C22 N31 C31 . . 120.49(13) ?
C22 N31 H31 . . 119.8 ?
C31 N31 H31 . . 119.8 ?
N31 C31 C32 . . 110.57(12) ?
N31 C31 C33 . . 109.66(12) ?
C32 C31 C33 . . 110.88(12) ?
N31 C31 H31A . . 108.6 ?
C32 C31 H31A . . 108.6 ?
C33 C31 H31A . . 108.6 ?
O32 C32 N41 . . 122.61(15) ?
O32 C32 C31 . . 120.97(14) ?
N41 C32 C31 . . 116.30(13) ?
C35 C33 C34 . . 109.59(14) ?
C35 C33 C31 . . 111.29(13) ?
C34 C33 C31 . . 110.96(14) ?
C35 C33 H33 . . 108.3 ?
C34 C33 H33 . . 108.3 ?
C31 C33 H33 . . 108.3 ?
C33 C34 H34A . . 109.5 ?
C33 C34 H34B . . 109.5 ?
H34A C34 H34B . . 109.5 ?
C33 C34 H34C . . 109.5 ?
H34A C34 H34C . . 109.5 ?
H34B C34 H34C . . 109.5 ?
C33 C35 H35A . . 109.5 ?
C33 C35 H35B . . 109.5 ?
H35A C35 H35B . . 109.5 ?
C33 C35 H35C . . 109.5 ?
H35A C35 H35C . . 109.5 ?
H35B C35 H35C . . 109.5 ?
C32 N41 C41 . . 121.05(13) ?
C32 N41 H41 . . 119.5 ?
C41 N41 H41 . . 119.5 ?
N41 C41 C42 . . 112.08(12) ?
N41 C41 C43 . . 110.61(13) ?
C42 C41 C43 . . 110.52(12) ?
N41 C41 H41A . . 107.8 ?
C42 C41 H41A . . 107.8 ?
C43 C41 H41A . . 107.8 ?
O42 C42 N51 . . 121.99(15) ?
O42 C42 C41 . . 121.04(14) ?
N51 C42 C41 . . 116.93(13) ?
C41 C43 C44 . . 113.77(13) ?
C41 C43 H43A . . 108.8 ?
C44 C43 H43A . . 108.8 ?
C41 C43 H43B . . 108.8 ?
C44 C43 H43B . . 108.8 ?
H43A C43 H43B . . 107.7 ?
C45 C44 C46 . . 110.90(14) ?
C45 C44 C43 . . 109.93(14) ?
C46 C44 C43 . . 111.80(14) ?
C45 C44 H44 . . 108.0 ?
C46 C44 H44 . . 108.0 ?
C43 C44 H44 . . 108.0 ?
C44 C45 H45A . . 109.5 ?
C44 C45 H45B . . 109.5 ?
H45A C45 H45B . . 109.5 ?
C44 C45 H45C . . 109.5 ?
H45A C45 H45C . . 109.5 ?
H45B C45 H45C . . 109.5 ?
C44 C46 H46A . . 109.5 ?
C44 C46 H46B . . 109.5 ?
H46A C46 H46B . . 109.5 ?
C44 C46 H46C . . 109.5 ?
H46A C46 H46C . . 109.5 ?
H46B C46 H46C . . 109.5 ?
C42 N51 C51 . . 119.05(13) ?
C42 N51 H51 . . 120.5 ?
C51 N51 H51 . . 120.5 ?
N51 C51 C52 . . 112.40(12) ?
N51 C51 C53 . . 110.16(13) ?
C52 C51 C53 . . 110.65(13) ?
N51 C51 H51A . . 107.8 ?
C52 C51 H51A . . 107.8 ?
C53 C51 H51A . . 107.8 ?
O52 C52 N61 . . 122.59(14) ?
O52 C52 C51 . . 119.56(14) ?
N61 C52 C51 . . 117.80(13) ?
C54 C53 C51 . . 114.29(14) ?
C54 C53 H53A . . 108.7 ?
C51 C53 H53A . . 108.7 ?
C54 C53 H53B . . 108.7 ?
C51 C53 H53B . . 108.7 ?
H53A C53 H53B . . 107.6 ?
C56 C54 C55 . . 110.89(15) ?
C56 C54 C53 . . 110.16(15) ?
C55 C54 C53 . . 112.81(15) ?
C56 C54 H54 . . 107.6 ?
C55 C54 H54 . . 107.6 ?
C53 C54 H54 . . 107.6 ?
C54 C55 H55A . . 109.5 ?
C54 C55 H55B . . 109.5 ?
H55A C55 H55B . . 109.5 ?
C54 C55 H55C . . 109.5 ?
H55A C55 H55C . . 109.5 ?
H55B C55 H55C . . 109.5 ?
C54 C56 H56A . . 109.5 ?
C54 C56 H56B . . 109.5 ?
H56A C56 H56B . . 109.5 ?
C54 C56 H56C . . 109.5 ?
H56A C56 H56C . . 109.5 ?
H56B C56 H56C . . 109.5 ?
C52 N61 C61 . . 120.81(13) ?
C52 N61 H61 . . 119.6 ?
C61 N61 H61 . . 119.6 ?
N61 C61 C63 . . 112.99(13) ?
N61 C61 C62 . . 109.97(12) ?
C63 C61 C62 . . 110.67(13) ?
N61 C61 H61A . . 107.7 ?
C63 C61 H61A . . 107.7 ?
C62 C61 H61A . . 107.7 ?
O62 C62 N71 . . 121.38(14) ?
O62 C62 C61 . . 122.41(14) ?
N71 C62 C61 . . 116.21(13) ?
C64 C63 C61 . . 112.02(13) ?
C64 C63 H63A . . 109.2 ?
C61 C63 H63A . . 109.2 ?
C64 C63 H63B . . 109.2 ?
C61 C63 H63B . . 109.2 ?
H63A C63 H63B . . 107.9 ?
C69 C64 C65 . . 117.92(17) ?
C69 C64 C63 . . 121.34(16) ?
C65 C64 C63 . . 120.72(16) ?
C66 C65 C64 . . 121.09(18) ?
C66 C65 H65 . . 119.5 ?
C64 C65 H65 . . 119.5 ?
C67 C66 C65 . . 120.31(19) ?
C67 C66 H66 . . 119.8 ?
C65 C66 H66 . . 119.8 ?
C68 C67 C66 . . 119.04(19) ?
C68 C67 H67 . . 120.5 ?
C66 C67 H67 . . 120.5 ?
C67 C68 C69 . . 120.95(19) ?
C67 C68 H68 . . 119.5 ?
C69 C68 H68 . . 119.5 ?
C64 C69 C68 . . 120.68(19) ?
C64 C69 H69 . . 119.7 ?
C68 C69 H69 . . 119.7 ?
C62 N71 C71 . . 119.02(13) ?
C62 N71 C75 . . 125.92(13) ?
C71 N71 C75 . . 111.89(12) ?
N71 C71 C72 . . 115.97(13) ?
N71 C71 C73 . . 102.79(13) ?
C72 C71 C73 . . 111.72(13) ?
N71 C71 H71 . . 108.7 ?
C72 C71 H71 . . 108.7 ?
C73 C71 H71 . . 108.7 ?
O72 C72 N81 . . 123.13(15) ?
O72 C72 C71 . . 118.70(14) ?
N81 C72 C71 . . 118.12(13) ?
C74 C73 C71 . . 103.48(14) ?
C74 C73 H73A . . 111.1 ?
C71 C73 H73A . . 111.1 ?
C74 C73 H73B . . 111.1 ?
C71 C73 H73B . . 111.1 ?
H73A C73 H73B . . 109.0 ?
F74 C74 C75 . . 108.79(14) ?
F74 C74 C73 . . 108.38(15) ?
C75 C74 C73 . . 103.72(13) ?
F74 C74 H74 . . 111.9 ?
C75 C74 H74 . . 111.9 ?
C73 C74 H74 . . 111.9 ?
N71 C75 C74 . . 102.76(13) ?
N71 C75 H75A . . 111.2 ?
C74 C75 H75A . . 111.2 ?
N71 C75 H75B . . 111.2 ?
C74 C75 H75B . . 111.2 ?
H75A C75 H75B . . 109.1 ?
C72 N81 C81 . . 119.85(13) ?
C72 N81 H81 . . 120.1 ?
C81 N81 H81 . . 120.1 ?
N81 C81 C82 . . 111.78(12) ?
N81 C81 C83 . . 110.97(12) ?
C82 C81 C83 . . 110.92(12) ?
N81 C81 H81A . . 107.7 ?
C82 C81 H81A . . 107.7 ?
C83 C81 H81A . . 107.7 ?
O82 C82 N91 . . 123.07(15) ?
O82 C82 C81 . . 121.25(14) ?
N91 C82 C81 . . 115.56(13) ?
C85 C83 C84 . . 109.83(13) ?
C85 C83 C81 . . 111.33(13) ?
C84 C83 C81 . . 110.55(13) ?
C85 C83 H83 . . 108.3 ?
C84 C83 H83 . . 108.3 ?
C81 C83 H83 . . 108.3 ?
C83 C84 H84A . . 109.5 ?
C83 C84 H84B . . 109.5 ?
H84A C84 H84B . . 109.5 ?
C83 C84 H84C . . 109.5 ?
H84A C84 H84C . . 109.5 ?
H84B C84 H84C . . 109.5 ?
C83 C85 H85A . . 109.5 ?
C83 C85 H85B . . 109.5 ?
H85A C85 H85B . . 109.5 ?
C83 C85 H85C . . 109.5 ?
H85A C85 H85C . . 109.5 ?
H85B C85 H85C . . 109.5 ?
C82 N91 C91 . . 121.00(13) ?
C82 N91 H91 . . 119.5 ?
C91 N91 H91 . . 119.5 ?
N91 C91 C92 . . 113.34(12) ?
N91 C91 C93 . . 109.28(13) ?
C92 C91 C93 . . 110.67(12) ?
N91 C91 H91A . . 107.8 ?
C92 C91 H91A . . 107.8 ?
C93 C91 H91A . . 107.8 ?
O92 C92 N101 . . 123.16(14) ?
O92 C92 C91 . . 120.53(14) ?
N101 C92 C91 . . 116.20(13) ?
C94 C93 C91 . . 115.18(13) ?
C94 C93 H93A . . 108.5 ?
C91 C93 H93A . . 108.5 ?
C94 C93 H93B . . 108.5 ?
C91 C93 H93B . . 108.5 ?
H93A C93 H93B . . 107.5 ?
C95 C94 C93 . . 112.09(13) ?
C95 C94 C96 . . 110.42(14) ?
C93 C94 C96 . . 108.92(14) ?
C95 C94 H94 . . 108.4 ?
C93 C94 H94 . . 108.4 ?
C96 C94 H94 . . 108.4 ?
C94 C95 H95A . . 109.5 ?
C94 C95 H95B . . 109.5 ?
H95A C95 H95B . . 109.5 ?
C94 C95 H95C . . 109.5 ?
H95A C95 H95C . . 109.5 ?
H95B C95 H95C . . 109.5 ?
C94 C96 H96A . . 109.5 ?
C94 C96 H96B . . 109.5 ?
H96A C96 H96B . . 109.5 ?
C94 C96 H96C . . 109.5 ?
H96A C96 H96C . . 109.5 ?
H96B C96 H96C . . 109.5 ?
C92 N101 C101 . . 120.92(13) ?
C92 N101 H101 . . 119.5 ?
C101 N101 H101 . . 119.5 ?
N101 C101 C102 . . 113.04(13) ?
N101 C101 C103 . . 111.32(13) ?
C102 C101 C103 . . 109.61(13) ?
N101 C101 H10A . . 107.5 ?
C102 C101 H10A . . 107.5 ?
C103 C101 H10A . . 107.5 ?
O102 C102 O107 . . 123.78(15) ?
O102 C102 C101 . . 122.58(15) ?
O107 C102 C101 . . 113.63(13) ?
C104 C103 C101 . . 115.35(14) ?
C104 C103 H10B . . 108.4 ?
C101 C103 H10B . . 108.4 ?
C104 C103 H10C . . 108.4 ?
C101 C103 H10C . . 108.4 ?
H10B C103 H10C . . 107.5 ?
C106 C104 C105 . . 110.28(17) ?
C106 C104 C103 . . 112.25(16) ?
C105 C104 C103 . . 109.23(14) ?
C106 C104 H104 . . 108.3 ?
C105 C104 H104 . . 108.3 ?
C103 C104 H104 . . 108.3 ?
C104 C105 H10D . . 109.5 ?
C104 C105 H10E . . 109.5 ?
H10D C105 H10E . . 109.5 ?
C104 C105 H10F . . 109.5 ?
H10D C105 H10F . . 109.5 ?
H10E C105 H10F . . 109.5 ?
C104 C106 H10G . . 109.5 ?
C104 C106 H10H . . 109.5 ?
H10G C106 H10H . . 109.5 ?
C104 C106 H10I . . 109.5 ?
H10G C106 H10I . . 109.5 ?
H10H C106 H10I . . 109.5 ?
C102 O107 C107 . . 115.16(13) ?
O107 C107 H10J . . 109.5 ?
O107 C107 H10K . . 109.5 ?
H10J C107 H10K . . 109.5 ?
O107 C107 H10L . . 109.5 ?
H10J C107 H10L . . 109.5 ?
H10K C107 H10L . . 109.5 ?

loop_
_geom_bond_atom_site_label_1
_geom_bond_atom_site_label_2
_geom_bond_site_symmetry_2
_geom_bond_distance
_geom_bond_publ_flag
O1M C1M . 1.416(2) ?
O1M H1M . 0.8400 ?
C1M H1M1 . 0.9800 ?
C1M H1M2 . 0.9800 ?
C1M H1M3 . 0.9800 ?
C1 O1 . 1.4740(19) ?
C1 C4 . 1.510(3) ?
C1 C2 . 1.521(3) ?
C1 C3 . 1.518(3) ?
O1 C5 . 1.349(2) ?
C2 H2A . 0.9800 ?
C2 H2B . 0.9800 ?
C2 H2C . 0.9800 ?
C3 H3A . 0.9800 ?
C3 H3B . 0.9800 ?
C3 H3C . 0.9800 ?
C4 H4A . 0.9800 ?
C4 H4B . 0.9800 ?
C4 H4C . 0.9800 ?
C5 O5 . 1.218(2) ?
C5 N11 . 1.347(2) ?
N11 C11 . 1.4479(19) ?
N11 H11 . 0.8800 ?
C11 C12 . 1.534(2) ?
C11 C13 . 1.542(2) ?
C11 H11A . 1.0000 ?
C12 O12 . 1.2366(19) ?
C12 N21 . 1.340(2) ?
C13 C14 . 1.511(2) ?
C13 H13A . 0.9900 ?
C13 H13B . 0.9900 ?
C14 C19 . 1.388(2) ?
C14 C15 . 1.392(2) ?
C15 C16 . 1.387(3) ?
C15 H15 . 0.9500 ?
C16 C17 . 1.387(3) ?
C16 H16 . 0.9500 ?
C17 C18 . 1.385(3) ?
C17 H17 . 0.9500 ?
C18 C19 . 1.395(2) ?
C18 H18 . 0.9500 ?
C19 H19 . 0.9500 ?
N21 C25 . 1.4760(19) ?
N21 C21 . 1.4768(19) ?
C21 C22 . 1.522(2) ?
C21 C23 . 1.537(2) ?
C21 H21 . 1.0000 ?
C22 O22 . 1.2289(19) ?
C22 N31 . 1.345(2) ?
C23 C24 . 1.513(2) ?
C23 H23A . 0.9900 ?
C23 H23B . 0.9900 ?
C24 F24 . 1.405(2) ?
C24 C25 . 1.516(2) ?
C24 H24 . 1.0000 ?
C25 H25A . 0.9900 ?
C25 H25B . 0.9900 ?
N31 C31 . 1.4616(19) ?
N31 H31 . 0.8800 ?
C31 C32 . 1.531(2) ?
C31 C33 . 1.543(2) ?
C31 H31A . 1.0000 ?
C32 O32 . 1.235(2) ?
C32 N41 . 1.343(2) ?
C33 C35 . 1.523(2) ?
C33 C34 . 1.528(2) ?
C33 H33 . 1.0000 ?
C34 H34A . 0.9800 ?
C34 H34B . 0.9800 ?
C34 H34C . 0.9800 ?
C35 H35A . 0.9800 ?
C35 H35B . 0.9800 ?
C35 H35C . 0.9800 ?
N41 C41 . 1.458(2) ?
N41 H41 . 0.8800 ?
C41 C42 . 1.533(2) ?
C41 C43 . 1.534(2) ?
C41 H41A . 1.0000 ?
C42 O42 . 1.234(2) ?
C42 N51 . 1.343(2) ?
C43 C44 . 1.533(2) ?
C43 H43A . 0.9900 ?
C43 H43B . 0.9900 ?
C44 C45 . 1.527(2) ?
C44 C46 . 1.530(2) ?
C44 H44 . 1.0000 ?
C45 H45A . 0.9800 ?
C45 H45B . 0.9800 ?
C45 H45C . 0.9800 ?
C46 H46A . 0.9800 ?
C46 H46B . 0.9800 ?
C46 H46C . 0.9800 ?
N51 C51 . 1.451(2) ?
N51 H51 . 0.8800 ?
C51 C52 . 1.528(2) ?
C51 C53 . 1.530(2) ?
C51 H51A . 1.0000 ?
C52 O52 . 1.2360(19) ?
C52 N61 . 1.339(2) ?
C53 C54 . 1.532(2) ?
C53 H53A . 0.9900 ?
C53 H53B . 0.9900 ?
C54 C56 . 1.521(2) ?
C54 C55 . 1.522(2) ?
C54 H54 . 1.0000 ?
C55 H55A . 0.9800 ?
C55 H55B . 0.9800 ?
C55 H55C . 0.9800 ?
C56 H56A . 0.9800 ?
C56 H56B . 0.9800 ?
C56 H56C . 0.9800 ?
N61 C61 . 1.4607(19) ?
N61 H61 . 0.8800 ?
C61 C63 . 1.539(2) ?
C61 C62 . 1.541(2) ?
C61 H61A . 1.0000 ?
C62 O62 . 1.229(2) ?
C62 N71 . 1.356(2) ?
C63 C64 . 1.510(2) ?
C63 H63A . 0.9900 ?
C63 H63B . 0.9900 ?
C64 C69 . 1.384(3) ?
C64 C65 . 1.388(3) ?
C65 C66 . 1.388(3) ?
C65 H65 . 0.9500 ?
C66 C67 . 1.377(3) ?
C66 H66 . 0.9500 ?
C67 C68 . 1.370(3) ?
C67 H67 . 0.9500 ?
C68 C69 . 1.389(3) ?
C68 H68 . 0.9500 ?
C69 H69 . 0.9500 ?
N71 C71 . 1.470(2) ?
N71 C75 . 1.478(2) ?
C71 C72 . 1.526(2) ?
C71 C73 . 1.541(2) ?
C71 H71 . 1.0000 ?
C72 O72 . 1.222(2) ?
C72 N81 . 1.346(2) ?
C73 C74 . 1.509(3) ?
C73 H73A . 0.9900 ?
C73 H73B . 0.9900 ?
C74 F74 . 1.409(2) ?
C74 C75 . 1.510(2) ?
C74 H74 . 1.0000 ?
C75 H75A . 0.9900 ?
C75 H75B . 0.9900 ?
N81 C81 . 1.459(2) ?
N81 H81 . 0.8800 ?
C81 C82 . 1.539(2) ?
C81 C83 . 1.541(2) ?
C81 H81A . 1.0000 ?
C82 O82 . 1.225(2) ?
C82 N91 . 1.353(2) ?
C83 C85 . 1.529(2) ?
C83 C84 . 1.531(2) ?
C83 H83 . 1.0000 ?
C84 H84A . 0.9800 ?
C84 H84B . 0.9800 ?
C84 H84C . 0.9800 ?
C85 H85A . 0.9800 ?
C85 H85B . 0.9800 ?
C85 H85C . 0.9800 ?
N91 C91 . 1.456(2) ?
N91 H91 . 0.8800 ?
C91 C92 . 1.531(2) ?
C91 C93 . 1.536(2) ?
C91 H91A . 1.0000 ?
C92 O92 . 1.230(2) ?
C92 N101 . 1.348(2) ?
C93 C94 . 1.532(2) ?
C93 H93A . 0.9900 ?
C93 H93B . 0.9900 ?
C94 C95 . 1.527(2) ?
C94 C96 . 1.533(2) ?
C94 H94 . 1.0000 ?
C95 H95A . 0.9800 ?
C95 H95B . 0.9800 ?
C95 H95C . 0.9800 ?
C96 H96A . 0.9800 ?
C96 H96B . 0.9800 ?
C96 H96C . 0.9800 ?
N101 C101 . 1.4508(19) ?
N101 H101 . 0.8800 ?
C101 C102 . 1.523(2) ?
C101 C103 . 1.537(2) ?
C101 H10A . 1.0000 ?
C102 O102 . 1.204(2) ?
C102 O107 . 1.332(2) ?
C103 C104 . 1.529(2) ?
C103 H10B . 0.9900 ?
C103 H10C . 0.9900 ?
C104 C106 . 1.516(3) ?
C104 C105 . 1.526(3) ?
C104 H104 . 1.0000 ?
C105 H10D . 0.9800 ?
C105 H10E . 0.9800 ?
C105 H10F . 0.9800 ?
C106 H10G . 0.9800 ?
C106 H10H . 0.9800 ?
C106 H10I . 0.9800 ?
O107 C107 . 1.447(2) ?
C107 H10J . 0.9800 ?
C107 H10K . 0.9800 ?
C107 H10L . 0.9800 ?

loop_
_geom_hbond_atom_site_label_D
_geom_hbond_atom_site_label_H
_geom_hbond_atom_site_label_A
_geom_hbond_site_symmetry_D
_geom_hbond_site_symmetry_H
_geom_hbond_site_symmetry_A
_geom_hbond_distance_DH
_geom_hbond_distance_HA
_geom_hbond_distance_DA
_geom_hbond_angle_DHA
_geom_hbond_publ_flag
N41 H41 O12 . . . 0.88 2.29 2.968(2) 134 yes
N51 H51 O12 . . . 0.88 1.95 2.828(2) 179 yes
N61 H61 O22 . . . 0.88 2.09 2.907(2) 154 yes
N81 H81 O42 . . . 0.88 2.34 3.132(2) 149 yes
N91 H91 O52 . . . 0.88 2.05 2.913(2) 168 yes
N101 H101 O62 . . . 0.88 2.16 2.924(2) 144 yes
'Involving the solvent' . . . . . . . . . yes
O1M H1M O32 . . . 0.84 1.88 2.703(2) 164 yes
N11 H11 O1M . . 1_655 0.88 2.01 2.880(2) 170 yes

loop_
_geom_torsion_atom_site_label_1
_geom_torsion_atom_site_label_2
_geom_torsion_atom_site_label_3
_geom_torsion_atom_site_label_4
_geom_torsion_site_symmetry_1
_geom_torsion_site_symmetry_2
_geom_torsion_site_symmetry_3
_geom_torsion_site_symmetry_4
_geom_torsion
_geom_torsion_publ_flag
C4 C1 O1 C5 . . . . -67.7(2) ?
C2 C1 O1 C5 . . . . 174.22(16) ?
C3 C1 O1 C5 . . . . 57.1(2) ?
C1 O1 C5 O5 . . . . 16.7(3) ?
C1 O1 C5 N11 . . . . -163.82(15) ?
O5 C5 N11 C11 . . . . -6.9(3) ?
O1 C5 N11 C11 . . . . 173.63(14) ?
C5 N11 C11 C12 . . . . 74.94(18) ?
C5 N11 C11 C13 . . . . -165.29(15) ?
N11 C11 C12 O12 . . . . 50.57(18) ?
C13 C11 C12 O12 . . . . -69.16(17) ?
N11 C11 C12 N21 . . . . -129.12(14) ?
C13 C11 C12 N21 . . . . 111.15(15) ?
N11 C11 C13 C14 . . . . 164.46(13) ?
C12 C11 C13 C14 . . . . -75.34(16) ?
C11 C13 C14 C19 . . . . 84.19(19) ?
C11 C13 C14 C15 . . . . -91.77(18) ?
C19 C14 C15 C16 . . . . -1.2(3) ?
C13 C14 C15 C16 . . . . 174.85(16) ?
C14 C15 C16 C17 . . . . -0.3(3) ?
C15 C16 C17 C18 . . . . 1.3(3) ?
C16 C17 C18 C19 . . . . -0.8(3) ?
C15 C14 C19 C18 . . . . 1.7(3) ?
C13 C14 C19 C18 . . . . -174.27(16) ?
C17 C18 C19 C14 . . . . -0.8(3) ?
O12 C12 N21 C25 . . . . 177.70(14) ?
C11 C12 N21 C25 . . . . -2.6(2) ?
O12 C12 N21 C21 . . . . 3.3(2) ?
C11 C12 N21 C21 . . . . -177.06(13) ?
C12 N21 C21 C22 . . . . -56.44(18) ?
C25 N21 C21 C22 . . . . 128.32(14) ?
C12 N21 C21 C23 . . . . -177.53(13) ?
C25 N21 C21 C23 . . . . 7.23(16) ?
N21 C21 C22 O22 . . . . 149.83(14) ?
C23 C21 C22 O22 . . . . -93.60(17) ?
N21 C21 C22 N31 . . . . -31.60(19) ?
C23 C21 C22 N31 . . . . 84.96(16) ?
N21 C21 C23 C24 . . . . -26.60(16) ?
C22 C21 C23 C24 . . . . -149.45(13) ?
C21 C23 C24 F24 . . . . -78.57(15) ?
C21 C23 C24 C25 . . . . 36.47(17) ?
C12 N21 C25 C24 . . . . -159.85(15) ?
C21 N21 C25 C24 . . . . 14.95(16) ?
F24 C24 C25 N21 . . . . 84.12(15) ?
C23 C24 C25 N21 . . . . -31.49(17) ?
O22 C22 N31 C31 . . . . -3.2(2) ?
C21 C22 N31 C31 . . . . 178.24(13) ?
C22 N31 C31 C32 . . . . -50.62(18) ?
C22 N31 C31 C33 . . . . -173.19(13) ?
N31 C31 C32 O32 . . . . 141.57(14) ?
C33 C31 C32 O32 . . . . -96.58(17) ?
N31 C31 C32 N41 . . . . -42.26(17) ?
C33 C31 C32 N41 . . . . 79.60(16) ?
N31 C31 C33 C35 . . . . -63.52(17) ?
C32 C31 C33 C35 . . . . 174.09(13) ?
N31 C31 C33 C34 . . . . 174.16(14) ?
C32 C31 C33 C34 . . . . 51.78(18) ?
O32 C32 N41 C41 . . . . -6.4(2) ?
C31 C32 N41 C41 . . . . 177.47(13) ?
C32 N41 C41 C42 . . . . -90.60(16) ?
C32 N41 C41 C43 . . . . 145.58(13) ?
N41 C41 C42 O42 . . . . 133.46(15) ?
C43 C41 C42 O42 . . . . -102.66(16) ?
N41 C41 C42 N51 . . . . -48.94(18) ?
C43 C41 C42 N51 . . . . 74.94(17) ?
N41 C41 C43 C44 . . . . 178.43(12) ?
C42 C41 C43 C44 . . . . 53.71(17) ?
C41 C43 C44 C45 . . . . 179.55(13) ?
C41 C43 C44 C46 . . . . 55.94(18) ?
O42 C42 N51 C51 . . . . 7.0(2) ?
C41 C42 N51 C51 . . . . -170.57(13) ?
C42 N51 C51 C52 . . . . -64.51(18) ?
C42 N51 C51 C53 . . . . 171.59(13) ?
N51 C51 C52 O52 . . . . 143.48(14) ?
C53 C51 C52 O52 . . . . -92.89(17) ?
N51 C51 C52 N61 . . . . -39.04(19) ?
C53 C51 C52 N61 . . . . 84.59(17) ?
N51 C51 C53 C54 . . . . -176.21(13) ?
C52 C51 C53 C54 . . . . 58.88(18) ?
C51 C53 C54 C56 . . . . -174.94(14) ?
C51 C53 C54 C55 . . . . 60.54(19) ?
O52 C52 N61 C61 . . . . -1.6(2) ?
C51 C52 N61 C61 . . . . -178.98(13) ?
C52 N61 C61 C63 . . . . 71.94(18) ?
C52 N61 C61 C62 . . . . -52.27(17) ?
N61 C61 C62 O62 . . . . 123.82(15) ?
C63 C61 C62 O62 . . . . -1.7(2) ?
N61 C61 C62 N71 . . . . -55.49(17) ?
C63 C61 C62 N71 . . . . 178.96(13) ?
N61 C61 C63 C64 . . . . 59.55(18) ?
C62 C61 C63 C64 . . . . -176.62(13) ?
C61 C63 C64 C69 . . . . 77.8(2) ?
C61 C63 C64 C65 . . . . -100.59(18) ?
C69 C64 C65 C66 . . . . 0.5(3) ?
C63 C64 C65 C66 . . . . 178.97(16) ?
C64 C65 C66 C67 . . . . 0.5(3) ?
C65 C66 C67 C68 . . . . -0.9(3) ?
C66 C67 C68 C69 . . . . 0.3(3) ?
C65 C64 C69 C68 . . . . -1.1(3) ?
C63 C64 C69 C68 . . . . -179.56(18) ?
C67 C68 C69 C64 . . . . 0.7(3) ?
O62 C62 N71 C71 . . . . 1.2(2) ?
C61 C62 N71 C71 . . . . -179.47(12) ?
O62 C62 N71 C75 . . . . 159.38(14) ?
C61 C62 N71 C75 . . . . -21.3(2) ?
C62 N71 C71 C72 . . . . -68.58(18) ?
C75 N71 C71 C72 . . . . 130.36(14) ?
C62 N71 C71 C73 . . . . 169.24(14) ?
C75 N71 C71 C73 . . . . 8.17(16) ?
N71 C71 C72 O72 . . . . 157.41(14) ?
C73 C71 C72 O72 . . . . -85.27(18) ?
N71 C71 C72 N81 . . . . -24.9(2) ?
C73 C71 C72 N81 . . . . 92.43(17) ?
N71 C71 C73 C74 . . . . -29.13(16) ?
C72 C71 C73 C74 . . . . -154.14(14) ?
C71 C73 C74 F74 . . . . -75.89(16) ?
C71 C73 C74 C75 . . . . 39.61(17) ?
C62 N71 C75 C74 . . . . -143.55(15) ?
C71 N71 C75 C74 . . . . 15.93(16) ?
F74 C74 C75 N71 . . . . 81.25(15) ?
C73 C74 C75 N71 . . . . -33.96(16) ?
O72 C72 N81 C81 . . . . -4.9(2) ?
C71 C72 N81 C81 . . . . 177.49(13) ?
C72 N81 C81 C82 . . . . -73.56(17) ?
C72 N81 C81 C83 . . . . 162.04(13) ?
N81 C81 C82 O82 . . . . 135.54(15) ?
C83 C81 C82 O82 . . . . -100.04(17) ?
N81 C81 C82 N91 . . . . -48.28(18) ?
C83 C81 C82 N91 . . . . 76.14(16) ?
N81 C81 C83 C85 . . . . 170.89(13) ?
C82 C81 C83 C85 . . . . 46.01(17) ?
N81 C81 C83 C84 . . . . -66.74(16) ?
C82 C81 C83 C84 . . . . 168.38(13) ?
O82 C82 N91 C91 . . . . 5.5(2) ?
C81 C82 N91 C91 . . . . -170.62(13) ?
C82 N91 C91 C92 . . . . -88.93(17) ?
C82 N91 C91 C93 . . . . 147.14(14) ?
N91 C91 C92 O92 . . . . 139.31(15) ?
C93 C91 C92 O92 . . . . -97.52(17) ?
N91 C91 C92 N101 . . . . -44.39(19) ?
C93 C91 C92 N101 . . . . 78.78(16) ?
N91 C91 C93 C94 . . . . 179.32(13) ?
C92 C91 C93 C94 . . . . 53.84(17) ?
C91 C93 C94 C95 . . . . 58.34(17) ?
C91 C93 C94 C96 . . . . -179.18(13) ?
O92 C92 N101 C101 . . . . -5.1(2) ?
C91 C92 N101 C101 . . . . 178.71(13) ?
C92 N101 C101 C102 . . . . -93.02(17) ?
C92 N101 C101 C103 . . . . 143.10(14) ?
N101 C101 C102 O102 . . . . 172.30(15) ?
C103 C101 C102 O102 . . . . -62.9(2) ?
N101 C101 C102 O107 . . . . -8.2(2) ?
C103 C101 C102 O107 . . . . 116.57(15) ?
N101 C101 C103 C104 . . . . -65.50(18) ?
C102 C101 C103 C104 . . . . 168.69(14) ?
C101 C103 C104 C106 . . . . -58.4(2) ?
C101 C103 C104 C105 . . . . 178.95(14) ?
O102 C102 O107 C107 . . . . 1.9(2) ?
C101 C102 O107 C107 . . . . -177.52(14) ?
